data_4118794
loop_
_publ_author_name
'Ulrich Stoeck'
'Georg Nickerl'
'Ulrich Burkhardt'
'Irena Senkovska'
'Stefan Kaskel'

_publ_contact_author_address
;Department of Inorganic Chemistry
 Dresden University of Technology 
Bergstr. 66, 
01062 Dresden (Germany)
;
_publ_contact_author_email stefan.kaskel@chemie.tu-dresden.de
_publ_contact_author_fax (+49)351-4633-7287
_publ_contact_author_name 'Prof. Stefan Kaskel'
_publ_contact_author_phone (+49)351-4633-4885
_publ_section_title
;
 Modular Construction of a Porous Organometallic Network Based on Rhodium
 Olefin Complexation
;
_journal_name_full 'Journal of the American Chemical Society'
_journal_page_first 17335
_journal_page_last 17337
_journal_paper_doi 10.1021/ja305482a
_journal_volume 134
_journal_year 2012
_chemical_formula_moiety 'C52 H44 Si'
_chemical_formula_sum 'C52 H44 Si'
_chemical_formula_weight 696.96
_chemical_name_common tetra-(4-(7-norbonadienyl)-phenyl)-silan
_chemical_name_systematic tetra-(4-(7-norbonadienyl)-phenyl)-silan
_space_group_IT_number 81
_symmetry_cell_setting tetragonal
_symmetry_Int_Tables_number 81
_symmetry_space_group_name_Hall 'P -4'
_symmetry_space_group_name_H-M 'P -4'
_atom_sites_solution_hydrogens geom
_atom_sites_solution_primary direct
_atom_sites_solution_secondary difmap
_audit_creation_method SHELXL-97
_cell_angle_alpha 90.00
_cell_angle_beta 90.00
_cell_angle_gamma 90.00
_cell_formula_units_Z 2
_cell_length_a 16.6000(17)
_cell_length_b 16.6000(17)
_cell_length_c 7.1395(7)
_cell_measurement_reflns_used 4396
_cell_measurement_temperature 293(2)
_cell_measurement_theta_max 24.96
_cell_measurement_theta_min 1.23
_cell_volume 1967.4(3)
_computing_cell_refinement 'STOE X-AREA'
_computing_data_collection 'STOE X-AREA'
_computing_data_reduction 'STOE X-RED'
_computing_molecular_graphics 'Diamond 3.2e'
_computing_publication_material encifer
_computing_structure_refinement 'SHELXL-97 (Sheldrick, 2008)'
_computing_structure_solution 'Superflip (Palatinus 2007)'
_diffrn_ambient_pressure 100
_diffrn_ambient_temperature 293(2)
_diffrn_detector 'image plate (34 cm diameter)'
_diffrn_detector_area_resol_mean 6.67
_diffrn_detector_type STOE
_diffrn_measured_fraction_theta_full 0.994
_diffrn_measured_fraction_theta_max 0.994
_diffrn_measurement_details ' 180 frames, detector distance = 130 mm'
_diffrn_measurement_device '2-circle goniometer'
_diffrn_measurement_device_type 'STOE IPDS 2'
_diffrn_measurement_method 'rotation method'
_diffrn_radiation_collimation '0.5 mm diameter, multiple pinhole'
_diffrn_radiation_monochromator 'plane graphite'
_diffrn_radiation_polarisn_norm 0
_diffrn_radiation_probe x-ray
_diffrn_radiation_type 'Mo K\a'
_diffrn_radiation_wavelength 0.71073
_diffrn_reflns_av_R_equivalents 0.1128
_diffrn_reflns_av_sigmaI/netI 0.0937
_diffrn_reflns_limit_h_max 20
_diffrn_reflns_limit_h_min -20
_diffrn_reflns_limit_k_max 19
_diffrn_reflns_limit_k_min -20
_diffrn_reflns_limit_l_max 7
_diffrn_reflns_limit_l_min -8
_diffrn_reflns_number 13697
_diffrn_reflns_theta_full 25.71
_diffrn_reflns_theta_max 25.71
_diffrn_reflns_theta_min 1.23
_diffrn_source 'sealed x-ray tube, 12 x 0.4 mm long-fine focus'
_diffrn_source_current 40
_diffrn_source_power 2.00
_diffrn_source_voltage 50
_exptl_absorpt_coefficient_mu 0.095
_exptl_absorpt_correction_type none
_exptl_crystal_colour colorless
_exptl_crystal_density_diffrn 1.177
_exptl_crystal_description needles
_exptl_crystal_F_000 740
_exptl_crystal_recrystallization_method 'heptane, dichloromethane'
_exptl_crystal_size_max 0.5
_exptl_crystal_size_mid 0.08
_exptl_crystal_size_min 0.08
_refine_diff_density_max 0.114
_refine_diff_density_min -0.118
_refine_diff_density_rms 0.029
_refine_ls_abs_structure_details 'Flack H D (1983), Acta Cryst. A39, 876-881'
_refine_ls_abs_structure_Flack -0.1(3)
_refine_ls_extinction_method none
_refine_ls_goodness_of_fit_ref 0.893
_refine_ls_hydrogen_treatment constr
_refine_ls_matrix_type full
_refine_ls_number_parameters 239
_refine_ls_number_reflns 3719
_refine_ls_number_restraints 9
_refine_ls_restrained_S_all 0.902
_refine_ls_R_factor_all 0.1267
_refine_ls_R_factor_gt 0.0542
_refine_ls_shift/su_max 0.000
_refine_ls_shift/su_mean 0.000
_refine_ls_structure_factor_coef Fsqd
_refine_ls_weighting_details 'calc w=1/[\s^2^(Fo^2^)+(0.0508P)^2^] where P=(Fo^2^+2Fc^2^)/3'
_refine_ls_weighting_scheme calc
_refine_ls_wR_factor_gt 0.1069
_refine_ls_wR_factor_ref 0.1337
_reflns_number_gt 1793
_reflns_number_total 3719
_reflns_threshold_expression >2sigma(I)
_cod_data_source_file ja305482a_si_001.cif
_cod_data_source_block tetra-(4-(7-norbonadienyl)-phenyl)-silan
_cod_database_code 4118794

loop_
_symmetry_equiv_pos_as_xyz
'x, y, z'
'-x, -y, z'
'y, -x, -z'
'-y, x, -z'

loop_
_atom_site_label
_atom_site_type_symbol
_atom_site_fract_x
_atom_site_fract_y
_atom_site_fract_z
_atom_site_U_iso_or_equiv
_atom_site_adp_type
_atom_site_occupancy
_atom_site_symmetry_multiplicity
_atom_site_calc_flag
_atom_site_refinement_flags
C1 C 0.9129(2) 0.0285(2) 0.1523(5) 0.0691(10) Uani 1 1 d .
C2 C 0.8933(2) -0.0192(2) 0.3063(6) 0.0734(11) Uani 1 1 d .
H2 H 0.9227 -0.0660 0.3279 0.088 Uiso 1 1 calc R
C3 C 0.8317(2) 0.0005(2) 0.4280(6) 0.0743(11) Uani 1 1 d .
H3 H 0.8200 -0.0337 0.5277 0.089 Uiso 1 1 calc R
C4 C 0.7877(2) 0.0691(3) 0.4048(7) 0.0836(11) Uani 1 1 d .
C5 C 0.8672(3) 0.0966(3) 0.1286(7) 0.0989(14) Uani 1 1 d .
H5 H 0.8773 0.1299 0.0265 0.119 Uiso 1 1 calc R
C6 C 0.8067(3) 0.1172(3) 0.2515(8) 0.1068(16) Uani 1 1 d .
H6 H 0.7778 0.1644 0.2316 0.128 Uiso 1 1 calc R
C7 C 0.7261(3) 0.0948(4) 0.5516(9) 0.1279(19) Uani 1 1 d D
H7 H 0.7564 0.1162 0.6583 0.153 Uiso 1 1 calc R
C14 C 0.5417(3) 0.6601(2) 0.6202(6) 0.0859(12) Uani 1 1 d .
H14 H 0.5092 0.6779 0.5225 0.103 Uiso 1 1 calc R
C15 C 0.5491(2) 0.5768(2) 0.6522(6) 0.0700(11) Uani 1 1 d .
C16 C 0.5813(3) 0.7162(2) 0.7298(7) 0.0887(13) Uani 1 1 d .
H16 H 0.5755 0.7707 0.7032 0.106 Uiso 1 1 calc R
C17 C 0.6379(2) 0.6108(2) 0.9109(6) 0.0782(11) Uani 1 1 d .
H17 H 0.6702 0.5929 1.0087 0.094 Uiso 1 1 calc R
C18 C 0.5990(2) 0.5560(2) 0.8009(6) 0.0757(11) Uani 1 1 d .
H18 H 0.6064 0.5016 0.8269 0.091 Uiso 1 1 calc R
C19 C 0.6298(2) 0.6926(2) 0.8791(6) 0.0741(10) Uani 1 1 d .
Si1 Si 0.5000 0.5000 0.5000 0.0682(6) Uani 1 4 d S
Si2 Si 1.0000 0.0000 0.0000 0.0711(6) Uani 1 4 d S
C20 C 0.6740(2) 0.7527(2) 1.0010(7) 0.0862(11) Uani 1 1 d .
H20A H 0.7321 0.7426 0.9942 0.103 Uiso 1 1 calc R
C21 C 0.6469(3) 0.7559(3) 1.2114(7) 0.0954(14) Uani 1 1 d .
H21A H 0.6494 0.7057 1.2835 0.114 Uiso 1 1 calc R
C22 C 0.6575(3) 0.8433(3) 0.9753(8) 0.1035(15) Uani 1 1 d .
H22A H 0.6678 0.8660 0.8509 0.124 Uiso 1 1 calc R
C23 C 0.5713(3) 0.8458(3) 1.0462(8) 0.1000(15) Uani 1 1 d .
H23A H 0.5300 0.8778 0.9994 0.120 Uiso 1 1 calc R
C24 C 0.7088(3) 0.8749(4) 1.1366(9) 0.1161(18) Uani 1 1 d .
H24A H 0.7386 0.9224 1.1359 0.139 Uiso 1 1 calc R
C25 C 0.7039(3) 0.8257(4) 1.2718(11) 0.127(2) Uani 1 1 d .
H25A H 0.7298 0.8304 1.3868 0.152 Uiso 1 1 calc R
C26 C 0.5656(3) 0.7942(3) 1.1864(8) 0.1046(15) Uani 1 1 d .
H26A H 0.5197 0.7835 1.2567 0.125 Uiso 1 1 calc R
C8 C 0.6609(4) 0.1543(4) 0.5084(12) 0.140(2) Uani 1 1 d D
H8 H 0.6780 0.2075 0.4642 0.168 Uiso 1 1 calc R
C11 C 0.6123(4) 0.1517(5) 0.6852(12) 0.175(3) Uani 1 1 d D
H11 H 0.5867 0.1949 0.7434 0.211 Uiso 1 1 calc R
C13 C 0.6160(5) 0.1044(9) 0.3764(16) 0.277(8) Uani 1 1 d D
H13 H 0.5888 0.1193 0.2680 0.332 Uiso 1 1 calc R
C12 C 0.6239(6) 0.0363(7) 0.4478(19) 0.293(12) Uani 1 1 d D
H12 H 0.6008 -0.0089 0.3925 0.352 Uiso 1 1 calc R
C10 C 0.6129(7) 0.0793(6) 0.7395(16) 0.306(8) Uani 1 1 d D
H10 H 0.5812 0.0592 0.8363 0.367 Uiso 1 1 calc R
C9 C 0.6719(7) 0.0292(7) 0.6264(19) 0.313(11) Uani 1 1 d D
H9 H 0.6930 -0.0224 0.6716 0.376 Uiso 1 1 calc R

loop_
_atom_site_aniso_label
_atom_site_aniso_U_11
_atom_site_aniso_U_22
_atom_site_aniso_U_33
_atom_site_aniso_U_23
_atom_site_aniso_U_13
_atom_site_aniso_U_12
C1 0.067(2) 0.073(2) 0.067(3) -0.001(2) -0.007(2) 0.0015(19)
C2 0.068(2) 0.070(2) 0.082(3) 0.002(2) -0.004(2) 0.0089(18)
C3 0.071(2) 0.082(3) 0.071(3) 0.005(2) -0.003(2) -0.003(2)
C4 0.070(3) 0.092(3) 0.089(3) -0.001(3) 0.007(2) 0.007(2)
C5 0.094(3) 0.096(3) 0.107(4) 0.031(3) 0.024(3) 0.032(3)
C6 0.103(3) 0.098(3) 0.119(4) 0.026(3) 0.022(3) 0.039(3)
C7 0.106(4) 0.134(4) 0.144(5) 0.004(4) 0.023(4) 0.016(3)
C14 0.100(3) 0.077(3) 0.081(3) 0.003(2) -0.018(3) -0.003(2)
C15 0.074(2) 0.071(3) 0.065(3) 0.007(2) 0.001(2) -0.0007(19)
C16 0.110(3) 0.063(2) 0.093(3) 0.002(2) -0.004(3) -0.007(2)
C17 0.078(2) 0.079(3) 0.078(3) -0.001(2) -0.010(2) 0.003(2)
C18 0.082(3) 0.065(2) 0.080(3) 0.000(2) -0.004(2) -0.0003(19)
C19 0.073(2) 0.077(3) 0.073(3) -0.002(2) 0.004(2) -0.007(2)
Si1 0.0690(8) 0.0690(8) 0.0665(14) 0.000 0.000 0.000
Si2 0.0668(8) 0.0668(8) 0.0797(16) 0.000 0.000 0.000
C20 0.070(2) 0.094(3) 0.094(3) -0.020(3) 0.007(3) -0.010(2)
C21 0.090(3) 0.107(3) 0.089(3) -0.017(3) -0.008(3) -0.002(3)
C22 0.113(4) 0.096(3) 0.102(4) -0.009(3) -0.004(3) -0.025(3)
C23 0.097(3) 0.092(3) 0.111(4) -0.011(3) -0.021(3) 0.006(2)
C24 0.109(4) 0.111(4) 0.128(5) -0.033(4) -0.006(4) -0.027(3)
C25 0.112(4) 0.133(5) 0.135(5) -0.045(4) -0.031(4) 0.005(4)
C26 0.098(4) 0.106(4) 0.109(4) -0.027(3) 0.015(3) -0.004(3)
C8 0.119(4) 0.125(4) 0.176(6) -0.009(5) 0.034(5) 0.028(4)
C11 0.141(5) 0.160(6) 0.225(9) -0.031(6) 0.094(6) 0.022(5)
C13 0.103(6) 0.42(2) 0.312(14) -0.207(15) -0.049(8) 0.110(10)
C12 0.115(8) 0.187(10) 0.58(3) -0.184(15) 0.158(13) -0.038(8)
C10 0.313(13) 0.193(9) 0.411(17) 0.077(10) 0.293(13) 0.085(9)
C9 0.249(14) 0.258(12) 0.43(2) 0.182(15) 0.256(15) 0.124(11)

loop_
_atom_type_symbol
_atom_type_description
_atom_type_scat_dispersion_real
_atom_type_scat_dispersion_imag
_atom_type_scat_source
C C 0.0033 0.0016 'International Tables Vol C Tables 4.2.6.8 and 6.1.1.4'
H H 0.0000 0.0000 'International Tables Vol C Tables 4.2.6.8 and 6.1.1.4'
Si Si 0.0817 0.0704 'International Tables Vol C Tables 4.2.6.8 and 6.1.1.4'

loop_
_geom_angle_atom_site_label_1
_geom_angle_atom_site_label_2
_geom_angle_atom_site_label_3
_geom_angle
_geom_angle_site_symmetry_1
_geom_angle_site_symmetry_3
C5 C1 C2 115.8(4) . .
C5 C1 Si2 124.4(3) . .
C2 C1 Si2 119.7(3) . .
C3 C2 C1 122.3(4) . .
C3 C2 H2 118.8 . .
C1 C2 H2 118.8 . .
C4 C3 C2 121.2(4) . .
C4 C3 H3 119.4 . .
C2 C3 H3 119.4 . .
C3 C4 C6 117.0(4) . .
C3 C4 C7 120.7(5) . .
C6 C4 C7 122.1(4) . .
C1 C5 C6 122.0(4) . .
C1 C5 H5 119.0 . .
C6 C5 H5 119.0 . .
C5 C6 C4 121.6(4) . .
C5 C6 H6 119.2 . .
C4 C6 H6 119.2 . .
C8 C7 C9 96.8(6) . .
C8 C7 C4 121.9(6) . .
C9 C7 C4 116.1(6) . .
C8 C7 H7 107.0 . .
C9 C7 H7 107.0 . .
C4 C7 H7 107.0 . .
C16 C14 C15 121.9(4) . .
C16 C14 H14 119.0 . .
C15 C14 H14 119.0 . .
C18 C15 C14 114.8(4) . .
C18 C15 Si1 122.5(3) . .
C14 C15 Si1 122.7(3) . .
C14 C16 C19 121.2(4) . .
C14 C16 H16 119.4 . .
C19 C16 H16 119.4 . .
C18 C17 C19 121.0(4) . .
C18 C17 H17 119.5 . .
C19 C17 H17 119.5 . .
C17 C18 C15 123.8(4) . .
C17 C18 H18 118.1 . .
C15 C18 H18 118.1 . .
C17 C19 C16 117.2(4) . .
C17 C19 C20 120.4(4) . .
C16 C19 C20 122.4(4) . .
C15 Si1 C15 109.89(12) 4_656 2_665
C15 Si1 C15 108.6(2) 4_656 3_566
C15 Si1 C15 109.89(12) 2_665 3_566
C15 Si1 C15 109.89(12) 4_656 .
C15 Si1 C15 108.6(2) 2_665 .
C15 Si1 C15 109.89(12) 3_566 .
C1 Si2 C1 109.76(12) . 4_645
C1 Si2 C1 108.9(2) . 2_755
C1 Si2 C1 109.76(12) 4_645 2_755
C1 Si2 C1 109.76(12) . 3_665
C1 Si2 C1 108.9(2) 4_645 3_665
C1 Si2 C1 109.76(12) 2_755 3_665
C19 C20 C22 119.3(4) . .
C19 C20 C21 115.8(3) . .
C22 C20 C21 91.7(4) . .
C19 C20 H20A 109.6 . .
C22 C20 H20A 109.6 . .
C21 C20 H20A 109.6 . .
C26 C21 C25 105.3(4) . .
C26 C21 C20 99.1(4) . .
C25 C21 C20 96.7(4) . .
C26 C21 H21A 117.4 . .
C25 C21 H21A 117.4 . .
C20 C21 H21A 117.4 . .
C23 C22 C24 105.3(4) . .
C23 C22 C20 98.9(3) . .
C24 C22 C20 98.5(4) . .
C23 C22 H22A 117.0 . .
C24 C22 H22A 117.0 . .
C20 C22 H22A 117.0 . .
C26 C23 C22 107.6(5) . .
C26 C23 H23A 126.2 . .
C22 C23 H23A 126.2 . .
C25 C24 C22 108.4(5) . .
C25 C24 H24A 125.8 . .
C22 C24 H24A 125.8 . .
C24 C25 C21 108.0(5) . .
C24 C25 H25A 126.0 . .
C21 C25 H25A 126.0 . .
C23 C26 C21 107.5(5) . .
C23 C26 H26A 126.2 . .
C21 C26 H26A 126.2 . .
C13 C8 C7 97.3(6) . .
C13 C8 C11 104.6(6) . .
C7 C8 C11 101.4(6) . .
C13 C8 H8 116.9 . .
C7 C8 H8 116.9 . .
C11 C8 H8 116.9 . .
C10 C11 C8 106.3(6) . .
C10 C11 H11 126.8 . .
C8 C11 H11 126.8 . .
C12 C13 C8 101.4(9) . .
C12 C13 H13 129.3 . .
C8 C13 H13 129.3 . .
C13 C12 C9 118.1(10) . .
C13 C12 H12 120.9 . .
C9 C12 H12 120.9 . .
C11 C10 C9 111.3(7) . .
C11 C10 H10 124.4 . .
C9 C10 H10 124.4 . .
C12 C9 C7 87.7(7) . .
C12 C9 C10 93.8(8) . .
C7 C9 C10 100.3(8) . .
C12 C9 H9 122.3 . .
C7 C9 H9 122.3 . .
C10 C9 H9 122.3 . .

loop_
_geom_bond_atom_site_label_1
_geom_bond_atom_site_label_2
_geom_bond_distance
_geom_bond_site_symmetry_2
C1 C5 1.373(5) .
C1 C2 1.394(5) .
C1 Si2 1.870(4) .
C2 C3 1.381(5) .
C2 H2 0.9300 .
C3 C4 1.363(5) .
C3 H3 0.9300 .
C4 C6 1.391(6) .
C4 C7 1.525(7) .
C5 C6 1.376(6) .
C5 H5 0.9300 .
C6 H6 0.9300 .
C7 C8 1.497(7) .
C7 C9 1.509(11) .
C7 H7 0.9800 .
C14 C16 1.384(5) .
C14 C15 1.406(5) .
C14 H14 0.9300 .
C15 C18 1.390(5) .
C15 Si1 1.863(4) .
C16 C19 1.392(5) .
C16 H16 0.9300 .
C17 C18 1.363(5) .
C17 C19 1.383(5) .
C17 H17 0.9300 .
C18 H18 0.9300 .
C19 C20 1.513(5) .
Si1 C15 1.863(4) 4_656
Si1 C15 1.863(4) 2_665
Si1 C15 1.863(4) 3_566
Si2 C1 1.870(4) 4_645
Si2 C1 1.870(4) 2_755
Si2 C1 1.870(4) 3_665
C20 C22 1.540(6) .
C20 C21 1.569(6) .
C20 H20A 0.9800 .
C21 C26 1.501(6) .
C21 C25 1.556(7) .
C21 H21A 0.9800 .
C22 C23 1.519(7) .
C22 C24 1.525(7) .
C22 H22A 0.9800 .
C23 C26 1.321(6) .
C23 H23A 0.9300 .
C24 C25 1.268(8) .
C24 H24A 0.9300 .
C25 H25A 0.9300 .
C26 H26A 0.9300 .
C8 C13 1.460(9) .
C8 C11 1.499(8) .
C8 H8 0.9800 .
C11 C10 1.264(9) .
C11 H11 0.9300 .
C13 C12 1.247(13) .
C13 H13 0.9300 .
C12 C9 1.508(14) .
C12 H12 0.9300 .
C10 C9 1.517(11) .
C10 H10 0.9300 .
C9 H9 0.9800 .
